data_1556650
loop_
_publ_author_name
'Tao, Xin'
'\<Skoch, Karel'
'Daniliuc, Constantin G.'
'Kehr, Gerald'
'Erker, Gerhard'

_publ_section_title
;
 Borane-induced ring closure reaction of oligomethylene-linked bis-allenes
;
_journal_issue 6
_journal_name_full 'Chemical Science'
_journal_page_first 1542
_journal_page_last 1548
_journal_paper_doi 10.1039/C9SC03870A
_journal_volume 11
_journal_year 2020
_chemical_formula_sum 'C46 H38 B Cl2 F10 P'
_chemical_formula_weight 893.44
_space_group_crystal_system monoclinic
_space_group_IT_number 14
_space_group_name_Hall '-P 2ybc'
_space_group_name_H-M_alt 'P 1 21/c 1'
_atom_sites_solution_hydrogens geom
_audit_creation_method 'APEX3 v2016.1-0'
_audit_update_record
;
2019-06-13 deposited with the CCDC.	2019-12-17 downloaded from the CCDC.
;
_cell_angle_alpha 90
_cell_angle_beta 102.818(2)
_cell_angle_gamma 90
_cell_formula_units_Z 4
_cell_length_a 11.6050(3)
_cell_length_b 20.1373(4)
_cell_length_c 17.8823(4)
_cell_measurement_reflns_used 6466
_cell_measurement_temperature 100.(2)
_cell_measurement_theta_max 65.9582
_cell_measurement_theta_min 3.3528
_cell_volume 4074.83(16)
_computing_cell_refinement 'SAINT V8.37A (Bruker AXS Inc., 2015)'
_computing_data_collection 'APEX3 v2016.1-0 (Bruker AXS Inc., 2016)'
_computing_data_reduction 'SAINT V8.37A (Bruker AXS Inc., 2015)'
_computing_molecular_graphics 'APEX3 v2016.1-0 (Bruker AXS Inc., 2016)'
_computing_publication_material 'APEX3 v2016.1-0 (Bruker AXS Inc., 2016)'
_computing_structure_refinement 'SHELXL-2014/7 (Sheldrick, 2014)'
_computing_structure_solution 'SHELXL-2014/7 (Sheldrick, 2014)'
_diffrn_ambient_temperature 100.(2)
_diffrn_detector_area_resol_mean 8.3333
_diffrn_measured_fraction_theta_full 0.997
_diffrn_measured_fraction_theta_max 0.997
_diffrn_measurement_device_type 'Kappa CCD APEXII'
_diffrn_measurement_method 'phi / omega scans'
_diffrn_radiation_monochromator graphite
_diffrn_radiation_type CuK\a
_diffrn_radiation_wavelength 1.54178
_diffrn_reflns_av_R_equivalents 0.0722
_diffrn_reflns_av_unetI/netI 0.0442
_diffrn_reflns_limit_h_max 13
_diffrn_reflns_limit_h_min -13
_diffrn_reflns_limit_k_max 23
_diffrn_reflns_limit_k_min -23
_diffrn_reflns_limit_l_max 21
_diffrn_reflns_limit_l_min -20
_diffrn_reflns_number 46629
_diffrn_reflns_theta_full 66.67
_diffrn_reflns_theta_max 66.67
_diffrn_reflns_theta_min 3.91
_diffrn_source 'fine-focus sealed tube'
_diffrn_source_type 'fine-focus sealed tube'
_exptl_absorpt_coefficient_mu 2.507
_exptl_absorpt_correction_T_max 0.86
_exptl_absorpt_correction_T_min 0.71
_exptl_absorpt_correction_type multi-scan
_exptl_absorpt_process_details
;
Bruker AXS (2014). SADABS, Version 2014/5, Bruker AXS Inc., Madison, Wisconsin,
USA.
;
_exptl_crystal_colour colourless
_exptl_crystal_density_diffrn 1.456
_exptl_crystal_density_method 'not measured'
_exptl_crystal_description prism
_exptl_crystal_F_000 1832
_exptl_crystal_size_max 0.180
_exptl_crystal_size_mid 0.140
_exptl_crystal_size_min 0.060
_refine_diff_density_max 0.581
_refine_diff_density_min -0.395
_refine_ls_extinction_method none
_refine_ls_goodness_of_fit_ref 1.026
_refine_ls_hydrogen_treatment constr
_refine_ls_matrix_type full
_refine_ls_number_parameters 588
_refine_ls_number_reflns 7186
_refine_ls_number_restraints 88
_refine_ls_restrained_S_all 1.045
_refine_ls_R_factor_all 0.0694
_refine_ls_R_factor_gt 0.0510
_refine_ls_shift/su_max 0.000
_refine_ls_shift/su_mean 0.000
_refine_ls_structure_factor_coef Fsqd
_refine_ls_weighting_details 'w=1/[\s^2^(Fo^2^)+(0.0968P)^2^+0.0115P] where P=(Fo^2^+2Fc^2^)/3'
_refine_ls_weighting_scheme calc
_refine_ls_wR_factor_gt 0.1341
_refine_ls_wR_factor_ref 0.1472
_reflns_number_gt 5465
_reflns_number_total 7186
_reflns_threshold_expression 'I > 2\s(I)'
_cod_data_source_file c9sc03870a2.cif
_cod_data_source_block erk9502
_cod_depositor_comments
;Adding full bibliography for 1556647--1556655.cif.

 Adding full bibliography for 1556647--1556655.cif.
;
_cod_database_code 1556650

loop_
_space_group_symop_operation_xyz
'x, y, z'
'-x, y+1/2, -z+1/2'
'-x, -y, -z'
'x, -y-1/2, z-1/2'

loop_
_atom_site_type_symbol
_atom_site_label
_atom_site_fract_x
_atom_site_fract_y
_atom_site_fract_z
_atom_site_U_iso_or_equiv
_atom_site_adp_type
_atom_site_calc_flag
_atom_site_refinement_flags_adp
_atom_site_refinement_flags_occupancy
_atom_site_refinement_flags_posn
_atom_site_occupancy
_atom_site_disorder_assembly
_atom_site_disorder_group
P P1 0.31171(5) 0.34845(3) 0.78863(4) 0.02480(17) Uani d . . . 1.0 . .
B B1 0.3098(2) 0.56760(13) 0.75910(17) 0.0255(6) Uani d . . . 1.0 . .
C C3 0.2893(2) 0.55540(13) 0.54010(15) 0.0307(6) Uani d . . D 1.0 . .
H H3 0.3753 0.5663 0.5565 0.037 Uiso calc U P R 0.849(13) A 1
H H3A 0.3759 0.5647 0.5554 0.037 Uiso calc U P R 0.151(13) A 2
C C2 0.2782(10) 0.4936(6) 0.4902(8) 0.036(2) Uani d U P D 0.849(13) A 1
H H2 0.2029 0.4856 0.4577 0.043 Uiso calc U P R 0.849(13) A 1
C C1 0.3604(4) 0.4504(2) 0.4871(3) 0.0489(15) Uani d U P D 0.849(13) A 1
H H1A 0.4374 0.4558 0.5184 0.059 Uiso calc U P R 0.849(13) A 1
H H1B 0.3433 0.4133 0.4535 0.059 Uiso calc U P R 0.849(13) A 1
C C2A 0.270(5) 0.497(4) 0.485(5) 0.037(10) Uani d U P D 0.151(13) A 2
H H2A 0.2018 0.4702 0.4817 0.045 Uiso calc U P R 0.151(13) A 2
C C1A 0.344(2) 0.4832(17) 0.4422(18) 0.065(9) Uani d U P D 0.151(13) A 2
H H1C 0.4124 0.5098 0.445 0.078 Uiso calc U P R 0.151(13) A 2
H H1D 0.3296 0.4464 0.4082 0.078 Uiso calc U P R 0.151(13) A 2
C C4 0.2418(2) 0.54509(12) 0.61372(15) 0.0269(5) Uani d . . . 1.0 . .
C C5 0.2740(2) 0.60229(12) 0.67301(15) 0.0273(5) Uani d . . . 1.0 . .
H H5A 0.2058 0.6325 0.6697 0.033 Uiso calc U . R 1.0 . .
H H5B 0.3414 0.6282 0.6629 0.033 Uiso calc U . R 1.0 . .
C C6 0.1050(2) 0.53746(12) 0.59324(15) 0.0276(5) Uani d . . . 1.0 . .
H H6 0.0866 0.4959 0.5623 0.033 Uiso calc U . R 1.0 . .
C C7 0.0442(2) 0.59479(13) 0.54335(15) 0.0311(6) Uani d . . . 1.0 . .
H H7A -0.0413 0.5851 0.527 0.037 Uiso calc U . R 1.0 . .
H H7B 0.0533 0.6359 0.5745 0.037 Uiso calc U . R 1.0 . .
C C8 0.0941(2) 0.60649(14) 0.47242(16) 0.0351(6) Uani d . . . 1.0 . .
H H8A 0.0741 0.5683 0.4371 0.042 Uiso calc U . R 1.0 . .
H H8B 0.0576 0.6468 0.4453 0.042 Uiso calc U . R 1.0 . .
C C9 0.2278(2) 0.61509(13) 0.49436(16) 0.0343(6) Uani d . . . 1.0 . .
H H9A 0.247 0.6559 0.5255 0.041 Uiso calc U . R 1.0 . .
H H9B 0.2582 0.6206 0.4472 0.041 Uiso calc U . R 1.0 . .
C C10 0.0616(2) 0.52739(12) 0.66633(15) 0.0268(5) Uani d . . . 1.0 . .
C C11 0.1311(2) 0.47739(12) 0.72180(15) 0.0272(5) Uani d . . . 1.0 . .
H H11A 0.1123 0.4321 0.7011 0.033 Uiso calc U . R 1.0 . .
H H11B 0.1063 0.4804 0.7712 0.033 Uiso calc U . R 1.0 . .
C C12 0.2662(2) 0.48845(12) 0.73626(15) 0.0258(5) Uani d . . . 1.0 . .
C C13 0.2973(2) 0.48344(12) 0.65730(15) 0.0274(5) Uani d . . . 1.0 . .
H H13A 0.3841 0.4833 0.6625 0.033 Uiso calc U . R 1.0 . .
H H13B 0.264 0.4424 0.6304 0.033 Uiso calc U . R 1.0 . .
C C14 -0.0293(2) 0.55909(12) 0.68348(16) 0.0312(6) Uani d . . . 1.0 . .
H H14A -0.051 0.5505 0.7307 0.037 Uiso calc U . R 1.0 . .
H H14B -0.0727 0.5904 0.6485 0.037 Uiso calc U . R 1.0 . .
C C15 0.3356(2) 0.43797(11) 0.79375(14) 0.0249(5) Uani d . . . 1.0 . .
H H15A 0.3253 0.4519 0.845 0.03 Uiso calc U . R 1.0 . .
H H15B 0.42 0.4449 0.7938 0.03 Uiso calc U . R 1.0 . .
C C21 0.2419(2) 0.60821(12) 0.81811(15) 0.0263(5) Uani d . . . 1.0 . .
C C22 0.1835(2) 0.58136(12) 0.87088(15) 0.0272(5) Uani d . . . 1.0 . .
F F22 0.18939(12) 0.51546(7) 0.88671(8) 0.0307(3) Uani d . . . 1.0 . .
C C23 0.1181(2) 0.61739(13) 0.91282(15) 0.0312(6) Uani d . . . 1.0 . .
F F23 0.06454(14) 0.58655(8) 0.96265(9) 0.0397(4) Uani d . . . 1.0 . .
C C24 0.1103(2) 0.68510(14) 0.90466(16) 0.0331(6) Uani d . . . 1.0 . .
F F24 0.04904(15) 0.72145(8) 0.94528(10) 0.0449(4) Uani d . . . 1.0 . .
C C25 0.1709(2) 0.71543(12) 0.85606(15) 0.0319(6) Uani d . . . 1.0 . .
F F25 0.16764(14) 0.78195(7) 0.84851(9) 0.0404(4) Uani d . . . 1.0 . .
C C26 0.2358(2) 0.67717(12) 0.81547(14) 0.0277(5) Uani d . . . 1.0 . .
F F26 0.29511(13) 0.71184(7) 0.77100(9) 0.0332(3) Uani d . . . 1.0 . .
C C31 0.4558(2) 0.57160(11) 0.79870(15) 0.0261(5) Uani d . . . 1.0 . .
F F32 0.42655(12) 0.54629(7) 0.92329(8) 0.0324(3) Uani d . . . 1.0 . .
C C32 0.4999(2) 0.56482(12) 0.87762(15) 0.0280(5) Uani d . . . 1.0 . .
F F33 0.64954(14) 0.56764(9) 0.99167(9) 0.0442(4) Uani d . . . 1.0 . .
C C33 0.6160(2) 0.57505(14) 0.91547(16) 0.0336(6) Uani d . . . 1.0 . .
F F34 0.81092(13) 0.60369(9) 0.90888(11) 0.0495(5) Uani d . . . 1.0 . .
C C34 0.6982(2) 0.59285(14) 0.87379(18) 0.0367(6) Uani d . . . 1.0 . .
F F35 0.74024(13) 0.61421(9) 0.75339(11) 0.0446(4) Uani d . . . 1.0 . .
C C35 0.6616(2) 0.59819(13) 0.79580(17) 0.0337(6) Uani d . . . 1.0 . .
F F36 0.52211(13) 0.59038(8) 0.68280(9) 0.0355(4) Uani d . . . 1.0 . .
C C36 0.5444(2) 0.58661(12) 0.76009(15) 0.0288(5) Uani d . . . 1.0 . .
C C41 0.1772(2) 0.32249(12) 0.81524(15) 0.0266(5) Uani d . . . 1.0 . .
C C42 0.1398(2) 0.35735(13) 0.87250(15) 0.0314(6) Uani d . . . 1.0 . .
H H42 0.1793 0.397 0.8926 0.038 Uiso calc U . R 1.0 . .
C C43 0.0449(3) 0.33434(14) 0.90032(17) 0.0374(6) Uani d . . . 1.0 . .
H H43 0.0198 0.358 0.9398 0.045 Uiso calc U . R 1.0 . .
C C44 -0.0137(2) 0.27666(14) 0.87065(17) 0.0364(6) Uani d . . . 1.0 . .
H H44 -0.0799 0.2615 0.8889 0.044 Uiso calc U . R 1.0 . .
C C45 0.0249(2) 0.24144(14) 0.81436(16) 0.0350(6) Uani d . . . 1.0 . .
H H45 -0.0144 0.2017 0.7946 0.042 Uiso calc U . R 1.0 . .
C C46 0.1203(2) 0.26380(13) 0.78659(15) 0.0302(5) Uani d . . . 1.0 . .
H H46 0.1468 0.2393 0.7482 0.036 Uiso calc U . R 1.0 . .
C C51 0.3176(2) 0.31051(12) 0.69859(15) 0.0285(5) Uani d . . . 1.0 . .
C C52 0.2182(2) 0.30933(13) 0.63769(15) 0.0308(6) Uani d . . . 1.0 . .
H H52 0.1462 0.3286 0.6438 0.037 Uiso calc U . R 1.0 . .
C C53 0.2246(2) 0.28032(13) 0.56888(16) 0.0348(6) Uani d . . . 1.0 . .
H H53 0.1572 0.2801 0.5275 0.042 Uiso calc U . R 1.0 . .
C C54 0.3294(3) 0.25143(15) 0.56019(17) 0.0406(7) Uani d . . . 1.0 . .
H H54 0.3336 0.231 0.5129 0.049 Uiso calc U . R 1.0 . .
C C55 0.4279(3) 0.25228(15) 0.62011(17) 0.0415(7) Uani d . . . 1.0 . .
H H55 0.4994 0.2324 0.6138 0.05 Uiso calc U . R 1.0 . .
C C56 0.4231(2) 0.28171(14) 0.68900(16) 0.0344(6) Uani d . . . 1.0 . .
H H56 0.4913 0.2824 0.7298 0.041 Uiso calc U . R 1.0 . .
C C61 0.4292(2) 0.31338(12) 0.86186(15) 0.0289(5) Uani d . . . 1.0 . .
C C62 0.4323(2) 0.24455(13) 0.87210(16) 0.0333(6) Uani d . . . 1.0 . .
H H62 0.377 0.2171 0.8388 0.04 Uiso calc U . R 1.0 . .
C C63 0.5156(2) 0.21654(14) 0.93071(17) 0.0370(6) Uani d . . . 1.0 . .
H H63 0.5187 0.1697 0.9372 0.044 Uiso calc U . R 1.0 . .
C C64 0.5946(3) 0.25659(15) 0.97988(17) 0.0419(7) Uani d . . . 1.0 . .
H H64 0.6514 0.2371 1.0205 0.05 Uiso calc U . R 1.0 . .
C C65 0.5919(3) 0.32401(15) 0.97079(18) 0.0440(7) Uani d . . . 1.0 . .
H H65 0.6468 0.3512 1.0048 0.053 Uiso calc U . R 1.0 . .
C C66 0.5086(2) 0.35281(14) 0.91155(18) 0.0395(7) Uani d . . . 1.0 . .
H H66 0.5064 0.3997 0.9053 0.047 Uiso calc U . R 1.0 . .
C C71 0.7803(7) 0.4260(5) 0.7311(6) 0.086(2) Uani d U P D 0.680(10) B 1
H H71C 0.801 0.4604 0.6967 0.104 Uiso calc U P R 0.680(10) B 1
H H71D 0.8245 0.3853 0.7241 0.104 Uiso calc U P R 0.680(10) B 1
Cl Cl1 0.8304(2) 0.45330(10) 0.82693(16) 0.0827(10) Uani d U P D 0.680(10) B 1
Cl Cl2 0.6304(3) 0.4092(2) 0.7015(3) 0.0963(13) Uani d U P D 0.680(10) B 1
C C71A 0.7856(14) 0.4067(10) 0.7596(8) 0.081(5) Uani d U P D 0.320(10) B 2
H H71A 0.8048 0.359 0.7569 0.097 Uiso calc U P R 0.320(10) B 2
H H71B 0.8474 0.4332 0.7429 0.097 Uiso calc U P R 0.320(10) B 2
Cl Cl1A 0.7760(13) 0.4281(7) 0.8503(5) 0.173(5) Uani d U P D 0.320(10) B 2
Cl Cl2A 0.6448(9) 0.4242(7) 0.7015(5) 0.121(3) Uani d U P D 0.320(10) B 2

loop_
_atom_site_aniso_label
_atom_site_aniso_U_11
_atom_site_aniso_U_22
_atom_site_aniso_U_33
_atom_site_aniso_U_12
_atom_site_aniso_U_13
_atom_site_aniso_U_23
P1 0.0276(3) 0.0220(3) 0.0235(3) 0.0014(2) 0.0030(2) -0.0018(2)
B1 0.0233(13) 0.0248(14) 0.0274(15) -0.0014(10) 0.0035(11) -0.0034(11)
C3 0.0307(13) 0.0338(13) 0.0282(14) -0.0064(10) 0.0075(11) -0.0031(11)
C2 0.041(3) 0.041(3) 0.027(3) -0.008(2) 0.011(3) -0.003(3)
C1 0.053(2) 0.047(2) 0.051(3) -0.0008(18) 0.0202(19) -0.014(2)
C2A 0.037(11) 0.040(11) 0.035(11) -0.001(6) 0.007(6) 0.002(6)
C1A 0.059(12) 0.079(14) 0.066(14) 0.007(9) 0.033(10) -0.010(11)
C4 0.0277(12) 0.0279(12) 0.0246(13) -0.0011(10) 0.0046(10) -0.0020(10)
C5 0.0269(12) 0.0264(12) 0.0282(13) 0.0000(10) 0.0053(10) -0.0005(10)
C6 0.0306(13) 0.0262(12) 0.0256(13) -0.0015(10) 0.0052(10) -0.0030(10)
C7 0.0319(13) 0.0297(13) 0.0293(14) -0.0018(10) 0.0012(11) -0.0006(11)
C8 0.0395(15) 0.0325(14) 0.0302(15) -0.0049(11) 0.0011(12) 0.0034(11)
C9 0.0404(15) 0.0333(14) 0.0288(14) -0.0074(11) 0.0067(12) 0.0015(11)
C10 0.0262(12) 0.0255(12) 0.0276(13) -0.0055(9) 0.0037(10) -0.0042(10)
C11 0.0279(12) 0.0259(12) 0.0278(13) -0.0008(9) 0.0056(10) -0.0024(10)
C12 0.0265(12) 0.0235(11) 0.0275(13) 0.0002(9) 0.0062(10) -0.0006(10)
C13 0.0279(12) 0.0266(12) 0.0276(13) -0.0022(10) 0.0059(10) -0.0056(10)
C14 0.0301(13) 0.0293(13) 0.0330(15) 0.0016(10) 0.0042(11) -0.0005(11)
C15 0.0282(12) 0.0222(12) 0.0245(13) -0.0006(9) 0.0061(10) -0.0031(10)
C21 0.0246(12) 0.0252(12) 0.0273(13) -0.0013(9) 0.0018(10) -0.0026(10)
C22 0.0266(12) 0.0276(12) 0.0264(13) -0.0008(9) 0.0039(10) -0.0039(10)
F22 0.0370(8) 0.0264(7) 0.0300(8) -0.0016(6) 0.0105(6) -0.0012(6)
C23 0.0287(13) 0.0372(14) 0.0277(14) 0.0001(10) 0.0062(11) -0.0044(11)
F23 0.0428(9) 0.0437(9) 0.0379(9) -0.0007(7) 0.0200(7) -0.0029(7)
C24 0.0345(13) 0.0373(15) 0.0280(14) 0.0070(11) 0.0081(11) -0.0059(11)
F24 0.0517(10) 0.0422(9) 0.0458(10) 0.0125(7) 0.0211(8) -0.0081(7)
C25 0.0369(14) 0.0261(13) 0.0299(14) 0.0049(10) 0.0014(11) -0.0049(11)
F25 0.0542(10) 0.0265(8) 0.0388(9) 0.0083(7) 0.0065(8) -0.0053(7)
C26 0.0281(12) 0.0289(13) 0.0244(13) -0.0015(10) 0.0023(10) -0.0032(10)
F26 0.0394(8) 0.0261(7) 0.0344(8) -0.0041(6) 0.0090(7) -0.0010(6)
C31 0.0273(12) 0.0209(11) 0.0300(14) 0.0013(9) 0.0062(10) -0.0021(10)
F32 0.0332(7) 0.0372(8) 0.0263(8) -0.0022(6) 0.0058(6) 0.0001(6)
C32 0.0288(12) 0.0247(12) 0.0314(14) -0.0009(10) 0.0090(11) -0.0032(10)
F33 0.0394(9) 0.0584(11) 0.0299(9) -0.0026(7) -0.0027(7) -0.0007(8)
C33 0.0312(14) 0.0357(14) 0.0310(15) 0.0006(11) 0.0006(11) -0.0017(11)
F34 0.0265(8) 0.0612(11) 0.0554(11) -0.0048(7) -0.0021(7) -0.0039(9)
C34 0.0247(13) 0.0369(15) 0.0447(17) -0.0008(11) -0.0006(12) -0.0042(12)
F35 0.0285(8) 0.0537(10) 0.0545(11) -0.0033(7) 0.0157(7) 0.0053(8)
C35 0.0251(12) 0.0329(14) 0.0447(17) -0.0008(10) 0.0112(12) 0.0003(12)
F36 0.0310(8) 0.0468(9) 0.0303(8) 0.0003(6) 0.0099(6) 0.0034(7)
C36 0.0287(13) 0.0275(13) 0.0300(14) 0.0013(10) 0.0060(10) 0.0001(10)
C41 0.0313(13) 0.0228(12) 0.0241(13) 0.0020(9) 0.0029(10) 0.0028(10)
C42 0.0393(14) 0.0266(13) 0.0282(14) -0.0018(10) 0.0070(11) -0.0030(10)
C43 0.0453(16) 0.0347(14) 0.0367(15) 0.0015(12) 0.0186(13) 0.0006(12)
C44 0.0374(14) 0.0371(15) 0.0354(15) -0.0027(11) 0.0098(12) 0.0082(12)
C45 0.0356(14) 0.0336(14) 0.0324(15) -0.0074(11) 0.0003(11) 0.0042(12)
C46 0.0343(13) 0.0284(13) 0.0271(13) 0.0007(10) 0.0051(11) -0.0008(10)
C51 0.0351(13) 0.0232(12) 0.0282(14) -0.0013(10) 0.0091(11) -0.0011(10)
C52 0.0321(13) 0.0282(13) 0.0312(14) 0.0009(10) 0.0051(11) -0.0012(11)
C53 0.0391(15) 0.0350(14) 0.0282(14) -0.0048(11) 0.0031(11) -0.0026(11)
C54 0.0510(17) 0.0442(16) 0.0295(15) -0.0037(13) 0.0153(13) -0.0074(12)
C55 0.0426(16) 0.0484(17) 0.0356(16) 0.0082(13) 0.0134(13) -0.0038(13)
C56 0.0338(14) 0.0380(15) 0.0308(15) 0.0006(11) 0.0057(11) -0.0008(11)
C61 0.0294(12) 0.0303(13) 0.0266(13) 0.0045(10) 0.0051(11) -0.0027(10)
C62 0.0335(13) 0.0349(14) 0.0301(14) 0.0023(11) 0.0042(11) -0.0033(11)
C63 0.0431(15) 0.0329(14) 0.0339(15) 0.0088(11) 0.0060(12) 0.0021(12)
C64 0.0428(16) 0.0457(17) 0.0330(16) 0.0159(13) -0.0011(13) -0.0042(13)
C65 0.0422(16) 0.0410(16) 0.0395(17) 0.0065(13) -0.0109(13) -0.0115(13)
C66 0.0397(15) 0.0318(14) 0.0408(17) 0.0034(11) -0.0041(13) -0.0062(12)
C71 0.091(4) 0.078(4) 0.099(4) -0.018(3) 0.039(3) -0.029(4)
Cl1 0.1044(16) 0.0686(12) 0.0832(15) 0.0450(10) 0.0383(10) 0.0159(9)
Cl2 0.0682(14) 0.0899(19) 0.149(3) -0.0003(12) 0.0633(17) 0.0207(16)
C71A 0.089(7) 0.072(7) 0.080(8) 0.024(6) 0.016(6) 0.001(6)
Cl1A 0.218(9) 0.177(8) 0.135(5) 0.130(8) 0.061(6) 0.005(5)
Cl2A 0.140(7) 0.118(6) 0.089(4) 0.059(5) -0.008(4) -0.014(4)

loop_
_atom_type_symbol
_atom_type_description
_atom_type_scat_dispersion_real
_atom_type_scat_dispersion_imag
_atom_type_scat_source
C C 0.0181 0.0091 'International Tables Vol C Tables 4.2.6.8 and 6.1.1.4'
H H 0.0000 0.0000 'International Tables Vol C Tables 4.2.6.8 and 6.1.1.4'
B B 0.0090 0.0039 'International Tables Vol C Tables 4.2.6.8 and 6.1.1.4'
F F 0.0727 0.0534 'International Tables Vol C Tables 4.2.6.8 and 6.1.1.4'
P P 0.2955 0.4335 'International Tables Vol C Tables 4.2.6.8 and 6.1.1.4'
Cl Cl 0.3639 0.7018 'International Tables Vol C Tables 4.2.6.8 and 6.1.1.4'

loop_
_geom_angle_atom_site_label_1
_geom_angle_atom_site_label_2
_geom_angle_atom_site_label_3
_geom_angle
C51 P1 C41 108.66(12)
C51 P1 C61 108.04(12)
C41 P1 C61 104.64(12)
C51 P1 C15 115.45(11)
C41 P1 C15 113.78(11)
C61 P1 C15 105.52(12)
C5 B1 C21 108.98(19)
C5 B1 C31 113.0(2)
C21 B1 C31 106.45(19)
C5 B1 C12 99.94(19)
C21 B1 C12 117.2(2)
C31 B1 C12 111.39(19)
C2A C3 C9 106.(4)
C2 C3 C9 111.1(8)
C2A C3 C4 115.(3)
C2 C3 C4 112.9(5)
C9 C3 C4 110.2(2)
C2 C3 H3 107.5
C9 C3 H3 107.5
C4 C3 H3 107.5
C2A C3 H3A 108.6
C9 C3 H3A 108.6
C4 C3 H3A 108.6
C1 C2 C3 127.3(9)
C1 C2 H2 116.3
C3 C2 H2 116.3
C2 C1 H1A 120.0
C2 C1 H1B 120.0
H1A C1 H1B 120.0
C1A C2A C3 122.(3)
C1A C2A H2A 119.1
C3 C2A H2A 119.1
C2A C1A H1C 120.0
C2A C1A H1D 120.0
H1C C1A H1D 120.0
C13 C4 C3 110.6(2)
C13 C4 C5 104.10(19)
C3 C4 C5 113.8(2)
C13 C4 C6 109.4(2)
C3 C4 C6 110.5(2)
C5 C4 C6 108.20(19)
C4 C5 B1 107.10(19)
C4 C5 H5A 110.3
B1 C5 H5A 110.3
C4 C5 H5B 110.3
B1 C5 H5B 110.3
H5A C5 H5B 108.5
C10 C6 C7 113.9(2)
C10 C6 C4 109.1(2)
C7 C6 C4 112.1(2)
C10 C6 H6 107.1
C7 C6 H6 107.1
C4 C6 H6 107.1
C8 C7 C6 113.0(2)
C8 C7 H7A 109.0
C6 C7 H7A 109.0
C8 C7 H7B 109.0
C6 C7 H7B 109.0
H7A C7 H7B 107.8
C9 C8 C7 110.8(2)
C9 C8 H8A 109.5
C7 C8 H8A 109.5
C9 C8 H8B 109.5
C7 C8 H8B 109.5
H8A C8 H8B 108.1
C8 C9 C3 112.0(2)
C8 C9 H9A 109.2
C3 C9 H9A 109.2
C8 C9 H9B 109.2
C3 C9 H9B 109.2
H9A C9 H9B 107.9
C14 C10 C11 120.3(2)
C14 C10 C6 124.7(2)
C11 C10 C6 115.0(2)
C10 C11 C12 112.7(2)
C10 C11 H11A 109.0
C12 C11 H11A 109.0
C10 C11 H11B 109.0
C12 C11 H11B 109.0
H11A C11 H11B 107.8
C13 C12 C15 112.0(2)
C13 C12 C11 105.9(2)
C15 C12 C11 112.1(2)
C13 C12 B1 99.46(19)
C15 C12 B1 112.1(2)
C11 C12 B1 114.41(19)
C4 C13 C12 104.86(19)
C4 C13 H13A 110.8
C12 C13 H13A 110.8
C4 C13 H13B 110.8
C12 C13 H13B 110.8
H13A C13 H13B 108.9
C10 C14 H14A 120.0
C10 C14 H14B 120.0
H14A C14 H14B 120.0
C12 C15 P1 124.63(17)
C12 C15 H15A 106.2
P1 C15 H15A 106.2
C12 C15 H15B 106.2
P1 C15 H15B 106.2
H15A C15 H15B 106.4
C22 C21 C26 112.5(2)
C22 C21 B1 127.6(2)
C26 C21 B1 119.8(2)
F22 C22 C23 114.1(2)
F22 C22 C21 120.9(2)
C23 C22 C21 125.0(2)
F23 C23 C24 120.0(2)
F23 C23 C22 120.4(2)
C24 C23 C22 119.6(2)
F24 C24 C23 121.0(2)
F24 C24 C25 120.4(2)
C23 C24 C25 118.5(2)
F25 C25 C24 119.9(2)
F25 C25 C26 120.4(2)
C24 C25 C26 119.7(2)
F26 C26 C25 115.2(2)
F26 C26 C21 120.4(2)
C25 C26 C21 124.4(2)
C36 C31 C32 112.1(2)
C36 C31 B1 125.8(2)
C32 C31 B1 121.9(2)
F32 C32 C33 114.8(2)
F32 C32 C31 119.8(2)
C33 C32 C31 125.3(2)
F33 C33 C34 119.9(2)
F33 C33 C32 120.8(2)
C34 C33 C32 119.3(3)
F34 C34 C35 121.0(3)
F34 C34 C33 120.6(3)
C35 C34 C33 118.3(2)
F35 C35 C34 119.7(2)
F35 C35 C36 119.8(3)
C34 C35 C36 120.4(3)
F36 C36 C35 114.0(2)
F36 C36 C31 121.6(2)
C35 C36 C31 124.3(3)
C42 C41 C46 119.9(2)
C42 C41 P1 118.53(19)
C46 C41 P1 121.00(19)
C43 C42 C41 120.0(2)
C43 C42 H42 120.0
C41 C42 H42 120.0
C42 C43 C44 120.2(3)
C42 C43 H43 119.9
C44 C43 H43 119.9
C45 C44 C43 119.7(3)
C45 C44 H44 120.1
C43 C44 H44 120.1
C44 C45 C46 120.5(3)
C44 C45 H45 119.8
C46 C45 H45 119.8
C45 C46 C41 119.7(2)
C45 C46 H46 120.2
C41 C46 H46 120.2
C56 C51 C52 119.3(2)
C56 C51 P1 119.6(2)
C52 C51 P1 121.04(19)
C53 C52 C51 120.2(2)
C53 C52 H52 119.9
C51 C52 H52 119.9
C52 C53 C54 119.9(3)
C52 C53 H53 120.0
C54 C53 H53 120.0
C55 C54 C53 120.1(3)
C55 C54 H54 119.9
C53 C54 H54 119.9
C56 C55 C54 120.5(3)
C56 C55 H55 119.7
C54 C55 H55 119.7
C55 C56 C51 119.8(3)
C55 C56 H56 120.1
C51 C56 H56 120.1
C66 C61 C62 119.5(2)
C66 C61 P1 121.9(2)
C62 C61 P1 118.3(2)
C63 C62 C61 119.9(3)
C63 C62 H62 120.1
C61 C62 H62 120.1
C62 C63 C64 120.0(3)
C62 C63 H63 120.0
C64 C63 H63 120.0
C65 C64 C63 120.7(3)
C65 C64 H64 119.7
C63 C64 H64 119.7
C64 C65 C66 119.9(3)
C64 C65 H65 120.1
C66 C65 H65 120.1
C61 C66 C65 120.1(3)
C61 C66 H66 119.9
C65 C66 H66 119.9
Cl2 C71 Cl1 116.5(5)
Cl2 C71 H71C 108.2
Cl1 C71 H71C 108.2
Cl2 C71 H71D 108.2
Cl1 C71 H71D 108.2
H71C C71 H71D 107.3
Cl1A C71A Cl2A 105.1(9)
Cl1A C71A H71A 110.7
Cl2A C71A H71A 110.7
Cl1A C71A H71B 110.7
Cl2A C71A H71B 110.7
H71A C71A H71B 108.8

loop_
_geom_bond_atom_site_label_1
_geom_bond_atom_site_label_2
_geom_bond_distance
P1 C51 1.797(3)
P1 C41 1.807(3)
P1 C61 1.811(3)
P1 C15 1.823(2)
B1 C5 1.657(4)
B1 C21 1.665(4)
B1 C31 1.687(3)
B1 C12 1.695(3)
C3 C2A 1.515(18)
C3 C2 1.520(5)
C3 C9 1.538(4)
C3 C4 1.550(4)
C3 H3 1.0
C3 H3A 1.0
C2 C1 1.301(13)
C2 H2 0.95
C1 H1A 0.95
C1 H1B 0.95
C2A C1A 1.30(2)
C2A H2A 0.95
C1A H1C 0.95
C1A H1D 0.95
C4 C13 1.530(4)
C4 C5 1.554(3)
C4 C6 1.556(3)
C5 H5A 0.99
C5 H5B 0.99
C6 C10 1.515(4)
C6 C7 1.532(4)
C6 H6 1.0
C7 C8 1.525(4)
C7 H7A 0.99
C7 H7B 0.99
C8 C9 1.523(4)
C8 H8A 0.99
C8 H8B 0.99
C9 H9A 0.99
C9 H9B 0.99
C10 C14 1.325(4)
C10 C11 1.514(4)
C11 C12 1.547(3)
C11 H11A 0.99
C11 H11B 0.99
C12 C13 1.537(4)
C12 C15 1.540(3)
C13 H13A 0.99
C13 H13B 0.99
C14 H14A 0.95
C14 H14B 0.95
C15 H15A 0.99
C15 H15B 0.99
C21 C22 1.388(4)
C21 C26 1.391(4)
C22 F22 1.356(3)
C22 C23 1.385(4)
C23 F23 1.346(3)
C23 C24 1.372(4)
C24 F24 1.341(3)
C24 C25 1.376(4)
C25 F25 1.346(3)
C25 C26 1.389(4)
C26 F26 1.355(3)
C31 C36 1.393(4)
C31 C32 1.397(4)
F32 C32 1.356(3)
C32 C33 1.383(4)
F33 C33 1.340(3)
C33 C34 1.382(4)
F34 C34 1.337(3)
C34 C35 1.369(4)
F35 C35 1.349(3)
C35 C36 1.388(4)
F36 C36 1.351(3)
C41 C42 1.388(4)
C41 C46 1.395(4)
C42 C43 1.385(4)
C42 H42 0.95
C43 C44 1.390(4)
C43 H43 0.95
C44 C45 1.384(4)
C44 H44 0.95
C45 C46 1.385(4)
C45 H45 0.95
C46 H46 0.95
C51 C56 1.399(4)
C51 C52 1.400(4)
C52 C53 1.379(4)
C52 H52 0.95
C53 C54 1.388(4)
C53 H53 0.95
C54 C55 1.382(4)
C54 H54 0.95
C55 C56 1.379(4)
C55 H55 0.95
C56 H56 0.95
C61 C66 1.380(4)
C61 C62 1.398(4)
C62 C63 1.379(4)
C62 H62 0.95
C63 C64 1.380(4)
C63 H63 0.95
C64 C65 1.367(4)
C64 H64 0.95
C65 C66 1.393(4)
C65 H65 0.95
C66 H66 0.95
C71 Cl2 1.736(7)
C71 Cl1 1.770(8)
C71 H71C 0.99
C71 H71D 0.99
C71A Cl1A 1.707(13)
C71A Cl2A 1.766(13)
C71A H71A 0.99
C71A H71B 0.99

loop_
_geom_torsion_atom_site_label_1
_geom_torsion_atom_site_label_2
_geom_torsion_atom_site_label_3
_geom_torsion_atom_site_label_4
_geom_torsion
C9 C3 C2 C1 136.7(13)
C4 C3 C2 C1 -98.9(11)
C9 C3 C2A C1A 90.(9)
C4 C3 C2A C1A -148.(8)
C2A C3 C4 C13 57.(4)
C2 C3 C4 C13 51.9(7)
C9 C3 C4 C13 176.8(2)
C2A C3 C4 C5 174.(4)
C2 C3 C4 C5 168.7(7)
C9 C3 C4 C5 -66.4(3)
C2A C3 C4 C6 -64.(4)
C2 C3 C4 C6 -69.4(7)
C9 C3 C4 C6 55.5(3)
C13 C4 C5 B1 -18.9(2)
C3 C4 C5 B1 -139.4(2)
C6 C4 C5 B1 97.4(2)
C21 B1 C5 C4 -133.7(2)
C31 B1 C5 C4 108.1(2)
C12 B1 C5 C4 -10.3(2)
C13 C4 C6 C10 57.9(3)
C3 C4 C6 C10 179.9(2)
C5 C4 C6 C10 -54.9(3)
C13 C4 C6 C7 -175.0(2)
C3 C4 C6 C7 -53.0(3)
C5 C4 C6 C7 72.2(3)
C10 C6 C7 C8 176.8(2)
C4 C6 C7 C8 52.3(3)
C6 C7 C8 C9 -53.3(3)
C7 C8 C9 C3 56.4(3)
C2A C3 C9 C8 66.6(14)
C2 C3 C9 C8 67.8(4)
C4 C3 C9 C8 -58.1(3)
C7 C6 C10 C14 7.3(3)
C4 C6 C10 C14 133.4(3)
C7 C6 C10 C11 -172.1(2)
C4 C6 C10 C11 -46.0(3)
C14 C10 C11 C12 -131.3(2)
C6 C10 C11 C12 48.2(3)
C10 C11 C12 C13 -58.5(3)
C10 C11 C12 C15 179.1(2)
C10 C11 C12 B1 50.0(3)
C5 B1 C12 C13 35.3(2)
C21 B1 C12 C13 152.8(2)
C31 B1 C12 C13 -84.4(2)
C5 B1 C12 C15 153.90(19)
C21 B1 C12 C15 -88.6(3)
C31 B1 C12 C15 34.2(3)
C5 B1 C12 C11 -77.0(2)
C21 B1 C12 C11 40.5(3)
C31 B1 C12 C11 163.3(2)
C3 C4 C13 C12 167.17(19)
C5 C4 C13 C12 44.6(2)
C6 C4 C13 C12 -70.9(2)
C15 C12 C13 C4 -168.59(19)
C11 C12 C13 C4 68.9(2)
B1 C12 C13 C4 -50.0(2)
C13 C12 C15 P1 -70.1(3)
C11 C12 C15 P1 48.8(3)
B1 C12 C15 P1 179.11(17)
C51 P1 C15 C12 53.4(2)
C41 P1 C15 C12 -73.3(2)
C61 P1 C15 C12 172.6(2)
C5 B1 C21 C22 135.9(2)
C31 B1 C21 C22 -101.9(3)
C12 B1 C21 C22 23.5(4)
C5 B1 C21 C26 -41.5(3)
C31 B1 C21 C26 80.7(3)
C12 B1 C21 C26 -154.0(2)
C26 C21 C22 F22 -173.7(2)
B1 C21 C22 F22 8.7(4)
C26 C21 C22 C23 4.7(4)
B1 C21 C22 C23 -172.9(2)
F22 C22 C23 F23 -1.6(3)
C21 C22 C23 F23 179.9(2)
F22 C22 C23 C24 176.9(2)
C21 C22 C23 C24 -1.6(4)
F23 C23 C24 F24 -0.6(4)
C22 C23 C24 F24 -179.0(2)
F23 C23 C24 C25 176.8(2)
C22 C23 C24 C25 -1.7(4)
F24 C24 C25 F25 -0.8(4)
C23 C24 C25 F25 -178.2(2)
F24 C24 C25 C26 178.8(2)
C23 C24 C25 C26 1.4(4)
F25 C25 C26 F26 1.5(3)
C24 C25 C26 F26 -178.1(2)
F25 C25 C26 C21 -178.3(2)
C24 C25 C26 C21 2.1(4)
C22 C21 C26 F26 175.3(2)
B1 C21 C26 F26 -6.9(3)
C22 C21 C26 C25 -4.9(4)
B1 C21 C26 C25 172.9(2)
C5 B1 C31 C36 -15.1(3)
C21 B1 C31 C36 -134.7(2)
C12 B1 C31 C36 96.5(3)
C5 B1 C31 C32 159.7(2)
C21 B1 C31 C32 40.1(3)
C12 B1 C31 C32 -88.7(3)
C36 C31 C32 F32 -176.1(2)
B1 C31 C32 F32 8.5(3)
C36 C31 C32 C33 3.4(4)
B1 C31 C32 C33 -172.1(2)
F32 C32 C33 F33 -0.9(4)
C31 C32 C33 F33 179.6(2)
F32 C32 C33 C34 178.8(2)
C31 C32 C33 C34 -0.7(4)
F33 C33 C34 F34 -0.9(4)
C32 C33 C34 F34 179.4(2)
F33 C33 C34 C35 178.2(2)
C32 C33 C34 C35 -1.5(4)
F34 C34 C35 F35 0.4(4)
C33 C34 C35 F35 -178.7(2)
F34 C34 C35 C36 179.8(2)
C33 C34 C35 C36 0.7(4)
F35 C35 C36 F36 2.5(3)
C34 C35 C36 F36 -176.9(2)
F35 C35 C36 C31 -178.2(2)
C34 C35 C36 C31 2.4(4)
C32 C31 C36 F36 175.0(2)
B1 C31 C36 F36 -9.7(4)
C32 C31 C36 C35 -4.2(4)
B1 C31 C36 C35 171.0(2)
C51 P1 C41 C42 -164.8(2)
C61 P1 C41 C42 79.9(2)
C15 P1 C41 C42 -34.7(2)
C51 P1 C41 C46 23.5(2)
C61 P1 C41 C46 -91.7(2)
C15 P1 C41 C46 153.6(2)
C46 C41 C42 C43 -0.9(4)
P1 C41 C42 C43 -172.7(2)
C41 C42 C43 C44 -0.5(4)
C42 C43 C44 C45 1.5(4)
C43 C44 C45 C46 -1.0(4)
C44 C45 C46 C41 -0.5(4)
C42 C41 C46 C45 1.4(4)
P1 C41 C46 C45 173.0(2)
C41 P1 C51 C56 -135.2(2)
C61 P1 C51 C56 -22.2(2)
C15 P1 C51 C56 95.6(2)
C41 P1 C51 C52 44.8(2)
C61 P1 C51 C52 157.8(2)
C15 P1 C51 C52 -84.4(2)
C56 C51 C52 C53 -0.3(4)
P1 C51 C52 C53 179.7(2)
C51 C52 C53 C54 0.8(4)
C52 C53 C54 C55 -0.7(4)
C53 C54 C55 C56 0.0(5)
C54 C55 C56 C51 0.5(4)
C52 C51 C56 C55 -0.3(4)
P1 C51 C56 C55 179.7(2)
C51 P1 C61 C66 128.7(2)
C41 P1 C61 C66 -115.6(2)
C15 P1 C61 C66 4.7(3)
C51 P1 C61 C62 -57.0(2)
C41 P1 C61 C62 58.6(2)
C15 P1 C61 C62 179.0(2)
C66 C61 C62 C63 -1.2(4)
P1 C61 C62 C63 -175.6(2)
C61 C62 C63 C64 1.1(4)
C62 C63 C64 C65 -0.6(5)
C63 C64 C65 C66 0.2(5)
C62 C61 C66 C65 0.8(4)
P1 C61 C66 C65 175.0(2)
C64 C65 C66 C61 -0.3(5)
